data_1542069
loop_
_publ_author_name
'Papiernik, R.'
'Frit, B.'

_publ_section_title
;
 Structure cristalline d'une phase cubique desordonnee de type Re O3
 excedentaire en anions: Zr F2.67 O.67
;
_journal_name_full 'Materials Research Bulletin'
_journal_page_first 509
_journal_page_last 516
_journal_volume 19
_journal_year 1984
_chemical_formula_sum 'F2.67 O0.67 Zr'
_chemical_name_systematic 'Zr F2.67 O.67'
_space_group_IT_number 221
_symmetry_space_group_name_Hall '-P 4 2 3'
_symmetry_space_group_name_H-M 'P m -3 m'
_cell_angle_alpha 90
_cell_angle_beta 90
_cell_angle_gamma 90
_cell_formula_units_Z 1
_cell_length_a 3.997
_cell_length_b 3.997
_cell_length_c 3.997
_cell_volume 63.856
_citation_journal_id_ASTM MRBUAC
_cod_data_source_file Papiernik_MRBUAC_1984_1294.cif
_cod_data_source_block F2.67O0.67Zr1
_cod_original_cell_volume 63.85611
_cod_original_formula_sum 'F2.67 O0.67 Zr1'
_cod_database_code 1542069

loop_
_symmetry_equiv_pos_as_xyz
x,y,z
-y,x,z
-x,-y,z
y,-x,z
x,-y,-z
y,x,-z
-x,y,-z
-y,-x,-z
z,x,y
-x,z,y
-z,-x,y
x,-z,y
z,-x,-y
x,z,-y
-z,x,-y
-x,-z,-y
y,z,x
y,-z,-x
z,y,-x
-y,z,-x
-z,-y,-x
-y,-z,x
z,-y,x
-z,y,x
-x,-y,-z
y,-x,-z
x,y,-z
-y,x,-z
-x,y,z
-y,-x,z
x,-y,z
y,x,z
-z,-x,-y
x,-z,-y
z,x,-y
-x,z,-y
-z,x,y
-x,-z,y
z,-x,y
x,z,y
-y,-z,-x
-y,z,x
-z,-y,x
y,-z,x
z,y,x
y,z,-x
-z,y,-x
z,-y,-x

loop_
_atom_site_label
_atom_site_type_symbol
_atom_site_fract_x
_atom_site_fract_y
_atom_site_fract_z
_atom_site_occupancy
_atom_site_U_iso_or_equiv
F2 F-1 0.5 0.287 0.037 0.031 0.0
O1 O-2 0.5 0.048 0.048 0.04 0.0
O2 O-2 0.5 0.287 0.037 0.008 0.0
F1 F-1 0.5 0.048 0.048 0.161 0.0
Zr1 Zr+4 0.0489 0 0 0.167 0.0
